data_2007631
loop_
_publ_author_name
'Gzella, Andrzej'
'Zaprutko, Lucjusz'
'Wrzeciono, Urszula'

_publ_section_title
;
 Triterpenoide. XIII. \"Uber weitere neue Triterpenlactone
;
_journal_issue 9
_journal_name_full 'Acta Crystallographica Section C'
_journal_page_first 1309
_journal_page_last 1312
_journal_paper_doi 10.1107/S0108270198003540
_journal_volume 54
_journal_year 1998
_chemical_formula_moiety 'C29 H42 O4'
_chemical_formula_sum 'C29 H42 O4'
_chemical_formula_weight 454.63
_chemical_name_systematic
;
28-methoxy-28-oxo-1,2-dinor-10\a,18\b-oleano-9,12-dien-3,10\b-olide
;
_space_group_IT_number 19
_symmetry_cell_setting orthorhombic
_symmetry_space_group_name_Hall 'P 2ac 2ab'
_symmetry_space_group_name_H-M 'P 21 21 21'
_audit_creation_method SHELXL
_cell_angle_alpha 90.00
_cell_angle_beta 90.00
_cell_angle_gamma 90.00
_cell_formula_units_Z 4
_cell_length_a 6.5800(10)
_cell_length_b 12.1344(10)
_cell_length_c 32.338(2)
_cell_measurement_reflns_used 45
_cell_measurement_temperature 293(2)
_cell_measurement_theta_max 30.0
_cell_measurement_theta_min 15.0
_cell_volume 2582.0(5)
_computing_cell_refinement 'Kuma KM4 Software'
_computing_data_collection 'Kuma KM4 Software (Kuma Diffraction, 1991)'
_computing_data_reduction 'Kuma KM4 Software'
_computing_molecular_graphics 'ORTEPII (Johnson, 1976) und PLUTO (Motherwell & Clegg, 1978)'
_computing_publication_material SHELXL93
_computing_structure_refinement 'SHELXL93 (Sheldrick, 1993)'
_computing_structure_solution 'SHELXS86 (Sheldrick, 1985)'
_diffrn_ambient_temperature 293(2)
_diffrn_measurement_device 'Kuma Diffraction KM-4'
_diffrn_measurement_method \w/2\q
_diffrn_radiation_monochromator Graphite
_diffrn_radiation_source 'fine-focus sealed tube'
_diffrn_radiation_type CuK\a
_diffrn_radiation_wavelength 1.54178
_diffrn_reflns_av_R_equivalents 0.020
_diffrn_reflns_av_sigmaI/netI 0.016
_diffrn_reflns_limit_h_max 7
_diffrn_reflns_limit_h_min -7
_diffrn_reflns_limit_k_max 14
_diffrn_reflns_limit_k_min 0
_diffrn_reflns_limit_l_max 39
_diffrn_reflns_limit_l_min 0
_diffrn_reflns_number 4949
_diffrn_reflns_theta_max 70.11
_diffrn_reflns_theta_min 2.73
_diffrn_standards_decay_% 2.0
_diffrn_standards_interval_count 100
_diffrn_standards_number 2
_exptl_absorpt_coefficient_mu 0.597
_exptl_absorpt_correction_type keine
_exptl_crystal_colour Farblos
_exptl_crystal_density_diffrn 1.170
_exptl_crystal_density_meas ?
_exptl_crystal_description Nadel
_exptl_crystal_F_000 992
_exptl_crystal_size_max 0.50
_exptl_crystal_size_mid 0.27
_exptl_crystal_size_min 0.24
_refine_diff_density_max 0.181
_refine_diff_density_min -0.139
_refine_ls_abs_structure_details 'Flack (1983)'
_refine_ls_abs_structure_Flack 0.2(2)
_refine_ls_extinction_coef 0.0011(2)
_refine_ls_extinction_method SHELXL93
_refine_ls_goodness_of_fit_all 1.053
_refine_ls_goodness_of_fit_obs 1.038
_refine_ls_hydrogen_treatment
;
Alle H-Parameter verfeinert
;
_refine_ls_matrix_type full
_refine_ls_number_parameters 467
_refine_ls_number_reflns 4667
_refine_ls_number_restraints 0
_refine_ls_restrained_S_all 1.065
_refine_ls_restrained_S_obs 1.038
_refine_ls_R_factor_all 0.041
_refine_ls_R_factor_obs .033
_refine_ls_shift/esd_max 0.001
_refine_ls_shift/esd_mean 0.000
_refine_ls_structure_factor_coef Fsqd
_refine_ls_weighting_details 'w = 1/[\s^2^(F~o~^2^)+(0.0616P)^2^+0.2767P] wobei P=(F~o~^2^+2F~c~^2^)/3'
_refine_ls_weighting_scheme calc
_refine_ls_wR_factor_all 0.102
_refine_ls_wR_factor_obs .094
_reflns_number_observed 4207
_reflns_number_total 4673
_reflns_observed_criterion I>2sigma(I)
_cod_data_source_file jz1266.cif
_cod_data_source_block 6
_cod_depositor_comments
;
The following automatic conversions were performed:

'_exptl_crystal_density_meas' value 'nicht gemessen' was changed to
'?' - the value is perceived as not measured.

Automatic conversion script
Id: cif_fix_values 3008 2015-01-20 13:52:24Z robertas 

The following automatic conversions were performed:

'_refine_ls_weighting_scheme' value 'calc w =
1/[\s^2^(F~o~^2^)+(0.0616P)^2^+0.2767P] wobei P=(F~o~^2^+2F~c~^2^)/3'
was changed to 'calc'. New tag '_refine_ls_weighting_details' was
created. The value of the new tag was set to 'w =
1/[\s^2^(F~o~^2^)+(0.0616P)^2^+0.2767P] wobei
P=(F~o~^2^+2F~c~^2^)/3'.

Automatic conversion script
Id: cif_fix_values 3143 2015-03-26 13:38:13Z robertas 
;
_cod_database_code 2007631

loop_
_symmetry_equiv_pos_as_xyz
'x, y, z'
'x+1/2, -y+1/2, -z'
'-x, y+1/2, -z+1/2'
'-x+1/2, -y, z+1/2'

loop_
_atom_site_aniso_label
_atom_site_aniso_U_11
_atom_site_aniso_U_22
_atom_site_aniso_U_33
_atom_site_aniso_U_12
_atom_site_aniso_U_13
_atom_site_aniso_U_23
O1 .0445(7) .0756(8) .0502(6) .0084(6) .0005(5) .0114(6)
O2 .0656(10) .138(2) .0628(8) .0005(11) -.0129(7) .0152(9)
O3 .0658(10) .0683(8) .1030(11) -.0114(8) -.0165(9) -.0197(8)
O4 .0854(10) .0489(7) .0688(8) .0016(7) -.0022(7) -.0177(6)
C3 .0556(12) .0620(10) .0523(9) -.0029(9) -.0041(8) .0056(8)
C4 .0594(11) .0502(9) .0479(8) -.0070(8) .0053(8) .0011(7)
C5 .0464(9) .0425(8) .0500(8) -.0070(7) .0058(7) -.0033(6)
C6 .0639(12) .0511(10) .0563(10) .0050(9) .0176(9) -.0039(8)
C7 .0483(10) .0531(9) .0612(10) .0106(8) .0155(8) .0025(8)
C8 .0389(8) .0359(7) .0495(8) .0012(6) .0031(6) -.0048(6)
C9 .0336(8) .0377(7) .0463(7) -.0003(6) -.0018(6) -.0036(6)
C10 .0414(9) .0398(7) .0460(7) .0009(6) -.0004(6) -.0039(6)
C11 .0325(8) .0468(8) .0527(8) .0063(7) -.0019(6) .0013(6)
C12 .0304(8) .0532(8) .0487(8) .0046(7) .0038(6) .0038(7)
C13 .0306(7) .0372(7) .0462(8) -.0008(6) -.0026(6) -.0043(6)
C14 .0294(7) .0347(7) .0506(8) .0016(6) .0005(6) -.0040(6)
C15 .0379(9) .0407(7) .0613(9) .0072(7) .0046(7) -.0031(7)
C16 .0420(9) .0424(8) .0631(10) .0112(7) -.0052(8) -.0029(7)
C17 .0493(9) .0372(7) .0510(8) .0037(7) -.0007(7) -.0007(6)
C18 .0370(8) .0416(8) .0491(8) .0016(6) -.0009(6) .0005(6)
C19 .0542(11) .0445(8) .0502(9) .0086(8) -.0017(8) -.0029(7)
C20 .0649(12) .0574(10) .0483(9) .0099(9) -.0005(8) -.0007(7)
C21 .0735(15) .0614(11) .0539(10) .0141(10) -.0106(10) .0061(9)
C22 .0753(14) .0438(9) .0593(10) .0119(9) -.0025(9) .0046(8)
C23 .088(2) .0641(12) .0747(14) -.0120(12) .0050(13) .0200(11)
C24 .104(2) .080(2) .0562(11) .0066(15) -.0024(13) -.0132(11)
C25 .096(2) .0371(8) .0580(10) -.0051(9) .0091(11) -.0051(8)
C26 .0646(12) .0420(9) .0557(10) -.0059(8) -.0050(9) -.0086(7)
C27 .0331(9) .0445(8) .0643(10) -.0020(7) -.0044(7) -.0057(7)
C28 .0625(12) .0398(8) .0549(9) -.0080(8) .0010(8) .0014(7)
C29 .099(2) .082(2) .0529(11) .010(2) -.0098(12) -.0102(11)
C30 .076(2) .0826(15) .0610(12) .0041(13) .0131(11) .0084(11)
C31 .121(2) .0611(12) .0603(12) -.0204(14) .0123(13) -.0197(10)

loop_
_atom_site_label
_atom_site_fract_x
_atom_site_fract_y
_atom_site_fract_z
_atom_site_U_iso_or_equiv
_atom_site_thermal_displace_type
_atom_site_calc_flag
_atom_site_refinement_flags
_atom_site_occupancy
_atom_site_disorder_group
_atom_site_type_symbol
O1 -.0436(2) .54744(12) .03744(4) .0568(3) Uani d . 1 . O
O2 -.1859(3) .5682(2) -.02362(5) .0887(5) Uani d . 1 . O
O3 .0001(2) .07406(13) .15298(5) .0790(4) Uani d . 1 . O
O4 .2942(3) -.01595(11) .15348(4) .0677(4) Uani d . 1 . O
C3 -.0331(3) .5561(2) -.00345(6) .0566(4) Uani d . 1 . C
C4 .1833(3) .55116(15) -.01904(5) .0525(4) Uani d . 1 . C
C5 .3074(3) .51778(13) .01983(5) .0463(4) Uani d . 1 . C
C6 .3981(4) .4027(2) .01930(6) .0571(5) Uani d . 1 . C
C7 .4646(3) .3678(2) .06231(6) .0542(4) Uani d . 1 . C
C8 .2812(2) .35099(12) .09085(5) .0414(3) Uani d . 1 . C
C9 .1454(2) .45288(12) .09019(5) .0392(3) Uani d . 1 . C
C10 .1592(3) .53981(12) .05645(5) .0424(3) Uani d . 1 . C
C11 .0073(2) .46325(13) .12047(5) .0440(3) Uani d . 1 . C
C12 -.0001(2) .38568(14) .15461(5) .0441(3) Uani d . 1 . C
C13 .1544(2) .31876(12) .16331(4) .0380(3) Uani d . 1 . C
C14 .3455(2) .32832(11) .13679(5) .0383(3) Uani d . 1 . C
C15 .4815(3) .22495(13) .13938(6) .0466(4) Uani d . 1 . C
C16 .4878(3) .17085(14) .18187(6) .0492(4) Uani d . 1 . C
C17 .2741(3) .14026(13) .19674(5) .0458(4) Uani d . 1 . C
C18 .1458(3) .24620(13) .20133(5) .0425(3) Uani d . 1 . C
C19 .2059(3) .31102(14) .24042(5) .0496(4) Uani d . 1 . C
C20 .1959(3) .2448(2) .28071(5) .0569(4) Uani d . 1 . C
C21 .3287(4) .1422(2) .27539(6) .0629(5) Uani d . 1 . C
C22 .2750(4) .07361(15) .23755(6) .0595(5) Uani d . 1 . C
C23 .2390(5) .6668(2) -.03470(8) .0756(6) Uani d . 1 . C
C24 .1961(5) .4718(2) -.05552(7) .0801(7) Uani d . 1 . C
C25 .2021(4) .65154(15) .07626(7) .0638(6) Uani d . 1 . C
C26 .1497(3) .25469(15) .07398(6) .0541(4) Uani d . 1 . C
C27 .4649(3) .42731(14) .15465(6) .0473(4) Uani d . 1 . C
C28 .1713(3) .06526(13) .16544(5) .0524(4) Uani d . 1 . C
C29 .2808(5) .3146(2) .31598(7) .0781(7) Uani d . 1 . C
C30 -.0235(4) .2131(2) .29089(8) .0733(6) Uani d . 1 . C
C31 .2172(5) -.0912(2) .12320(8) .0809(8) Uani d . 1 . C
H51 .412(3) .5640(16) .0231(6) .048(5) Uiso d . 1 . H
H61 .506(4) .4046(18) -.0003(7) .065(6) Uiso d . 1 . H
H62 .307(4) .3570(18) .0090(6) .055(6) Uiso d . 1 . H
H71 .548(4) .434(2) .0747(7) .072(7) Uiso d . 1 . H
H72 .545(4) .298(2) .0612(7) .069(6) Uiso d . 1 . H
H111 -.087(3) .5302(15) .1205(5) .044(4) Uiso d . 1 . H
H121 -.109(3) .3867(16) .1736(6) .055(5) Uiso d . 1 . H
H151 .435(3) .1743(15) .1196(6) .045(5) Uiso d . 1 . H
H152 .627(4) .2500(18) .1304(7) .066(6) Uiso d . 1 . H
H161 .572(3) .1062(15) .1822(5) .043(5) Uiso d . 1 . H
H162 .549(3) .2242(17) .2027(6) .055(5) Uiso d . 1 . H
H181 .002(4) .2253(17) .2042(6) .058(5) Uiso d . 1 . H
H191 .345(4) .3502(19) .2373(7) .069(6) Uiso d . 1 . H
H192 .117(3) .3772(18) .2430(6) .057(5) Uiso d . 1 . H
H211 .474(4) .1710(19) .2728(7) .066(6) Uiso d . 1 . H
H212 .323(4) .1016(19) .3000(7) .069(6) Uiso d . 1 . H
H221 .372(4) .0114(19) .2346(6) .064(6) Uiso d . 1 . H
H222 .132(5) .037(2) .2403(7) .080(7) Uiso d . 1 . H
H231 .371(5) .669(3) -.0444(9) .099(9) Uiso d . 1 . H
H232 .243(4) .723(2) -.0117(8) .084(8) Uiso d . 1 . H
H233 .155(4) .682(2) -.0620(8) .087(8) Uiso d . 1 . H
H241 .343(6) .468(3) -.0619(10) .125(12) Uiso d . 1 . H
H242 .123(5) .505(2) -.0784(8) .084(8) Uiso d . 1 . H
H243 .140(5) .394(3) -.0467(9) .102(9) Uiso d . 1 . H
H251 .330(5) .645(2) .0938(8) .088(8) Uiso d . 1 . H
H252 .097(4) .6743(19) .0967(8) .074(7) Uiso d . 1 . H
H253 .218(4) .702(2) .0569(8) .074(7) Uiso d . 1 . H
H261 .233(4) .193(2) .0692(7) .069(6) Uiso d . 1 . H
H262 .077(3) .2748(18) .0498(7) .060(6) Uiso d . 1 . H
H263 .050(4) .2295(18) .0945(7) .062(6) Uiso d . 1 . H
H271 .574(4) .4433(19) .1375(7) .067(6) Uiso d . 1 . H
H272 .515(3) .4070(17) .1845(6) .054(5) Uiso d . 1 . H
H273 .380(3) .4917(18) .1569(5) .053(5) Uiso d . 1 . H
H291 .210(4) .382(2) .3185(8) .083(8) Uiso d . 1 . H
H292 .415(5) .326(2) .3079(9) .089(9) Uiso d . 1 . H
H293 .285(4) .265(2) .3429(8) .089(8) Uiso d . 1 . H
H301 -.105(5) .281(2) .2955(9) .093(9) Uiso d . 1 . H
H302 -.022(5) .177(2) .3195(9) .096(8) Uiso d . 1 . H
H303 -.086(4) .165(2) .2696(8) .070(7) Uiso d . 1 . H
H311 .319(6) -.154(4) .1195(12) .144(14) Uiso d . 1 . H
H312 .211(5) -.067(3) .0986(10) .112(11) Uiso d . 1 . H
H313 .071(5) -.138(3) .1307(9) .111(10) Uiso d . 1 . H

loop_
_atom_type_symbol
_atom_type_description
_atom_type_scat_dispersion_real
_atom_type_scat_dispersion_imag
_atom_type_scat_source
C C 0.0181 0.0091 'International Tables Vol C Tables 4.2.6.8 and 6.1.1.4'
H H 0.0000 0.0000 'International Tables Vol C Tables 4.2.6.8 and 6.1.1.4'
O O 0.0492 0.0322 'International Tables Vol C Tables 4.2.6.8 and 6.1.1.4'

loop_
_geom_angle_atom_site_label_1
_geom_angle_atom_site_label_2
_geom_angle_atom_site_label_3
_geom_angle
_geom_angle_publ_flag
C3 O1 C10 111.95(14) yes
C28 O4 C31 117.1(2) ?
O2 C3 O1 120.3(2) ?
O2 C3 C4 127.5(2) ?
O1 C3 C4 112.2(2) yes
C3 C4 C24 109.6(2) ?
C3 C4 C23 107.4(2) ?
C24 C4 C23 108.0(2) ?
C3 C4 C5 103.63(14) yes
C24 C4 C5 115.6(2) ?
C23 C4 C5 112.3(2) ?
C6 C5 C4 115.9(2) ?
C6 C5 C10 114.37(14) ?
C4 C5 C10 103.98(14) yes
C7 C6 C5 111.1(2) ?
C6 C7 C8 111.2(2) ?
C9 C8 C7 110.17(13) ?
C9 C8 C26 106.19(14) ?
C7 C8 C26 109.09(14) ?
C9 C8 C14 108.27(12) ?
C7 C8 C14 112.38(14) ?
C26 C8 C14 110.56(13) ?
C11 C9 C10 119.94(14) yes
C11 C9 C8 117.53(14) yes
C10 C9 C8 122.51(13) yes
O1 C10 C9 106.81(12) ?
O1 C10 C25 106.7(2) ?
C9 C10 C25 109.04(14) ?
O1 C10 C5 105.12(12) yes
C9 C10 C5 117.65(13) ?
C25 C10 C5 110.86(15) ?
C9 C11 C12 121.14(14) yes
C13 C12 C11 122.04(15) yes
C12 C13 C18 119.89(14) yes
C12 C13 C14 117.64(14) yes
C18 C13 C14 122.09(13) yes
C13 C14 C15 112.66(12) ?
C13 C14 C27 105.52(12) ?
C15 C14 C27 108.45(13) ?
C13 C14 C8 108.83(12) ?
C15 C14 C8 110.52(12) ?
C27 C14 C8 110.77(13) ?
C16 C15 C14 114.54(14) ?
C15 C16 C17 111.23(15) ?
C28 C17 C16 110.15(14) ?
C28 C17 C18 108.63(14) ?
C16 C17 C18 109.27(13) ?
C28 C17 C22 104.88(13) ?
C16 C17 C22 113.0(2) ?
C18 C17 C22 110.79(14) ?
C13 C18 C19 111.11(12) ?
C13 C18 C17 112.69(13) ?
C19 C18 C17 111.33(13) ?
C20 C19 C18 114.76(14) ?
C29 C20 C30 108.9(2) ?
C29 C20 C21 109.1(2) ?
C30 C20 C21 111.0(2) ?
C29 C20 C19 109.2(2) ?
C30 C20 C19 110.8(2) ?
C21 C20 C19 107.9(2) ?
C22 C21 C20 113.7(2) ?
C21 C22 C17 113.6(2) ?
O3 C28 O4 122.5(2) ?
O3 C28 C17 126.0(2) ?
O4 C28 C17 111.5(2) ?

loop_
_geom_bond_atom_site_label_1
_geom_bond_atom_site_label_2
_geom_bond_site_symmetry_2
_geom_bond_distance
_geom_bond_publ_flag
O1 C3 . 1.328(2) yes
O1 C10 . 1.472(2) yes
O2 C3 . 1.207(2) yes
O3 C28 . 1.201(3) ?
O4 C28 . 1.332(2) ?
O4 C31 . 1.432(3) ?
C3 C4 . 1.512(3) yes
C4 C24 . 1.525(3) ?
C4 C23 . 1.536(3) ?
C4 C5 . 1.553(3) yes
C5 C6 . 1.519(2) ?
C5 C10 . 1.557(2) yes
C6 C7 . 1.518(3) ?
C7 C8 . 1.533(2) ?
C8 C9 . 1.525(2) ?
C8 C26 . 1.553(2) ?
C8 C14 . 1.569(2) ?
C9 C11 . 1.342(2) yes
C9 C10 . 1.520(2) ?
C10 C25 . 1.526(2) ?
C11 C12 . 1.452(2) yes
C12 C13 . 1.331(2) yes
C13 C18 . 1.513(2) ?
C13 C14 . 1.527(2) ?
C14 C15 . 1.543(2) ?
C14 C27 . 1.547(2) ?
C15 C16 . 1.523(3) ?
C16 C17 . 1.532(3) ?
C17 C28 . 1.520(2) ?
C17 C18 . 1.545(2) ?
C17 C22 . 1.548(2) ?
C18 C19 . 1.540(2) ?
C19 C20 . 1.532(2) ?
C20 C29 . 1.527(3) ?
C20 C30 . 1.530(3) ?
C20 C21 . 1.531(3) ?
C21 C22 . 1.522(3) ?

loop_
_geom_torsion_atom_site_label_1
_geom_torsion_atom_site_label_2
_geom_torsion_atom_site_label_3
_geom_torsion_atom_site_label_4
_geom_torsion
C10 O1 C3 O2 -176.7(2)
C10 O1 C3 C4 2.3(2)
O2 C3 C4 C24 -48.0(3)
O1 C3 C4 C24 133.1(2)
O2 C3 C4 C23 69.0(3)
O1 C3 C4 C23 -109.9(2)
O2 C3 C4 C5 -172.0(2)
O1 C3 C4 C5 9.1(2)
C3 C4 C5 C6 110.6(2)
C24 C4 C5 C6 -9.3(3)
C23 C4 C5 C6 -133.8(2)
C3 C4 C5 C10 -15.8(2)
C24 C4 C5 C10 -135.8(2)
C23 C4 C5 C10 99.7(2)
C4 C5 C6 C7 -164.5(2)
C10 C5 C6 C7 -43.5(2)
C5 C6 C7 C8 68.1(2)
C6 C7 C8 C9 -52.5(2)
C6 C7 C8 C26 63.7(2)
C6 C7 C8 C14 -173.35(14)
C7 C8 C9 C11 -164.14(15)
C26 C8 C9 C11 77.9(2)
C14 C8 C9 C11 -40.9(2)
C7 C8 C9 C10 17.1(2)
C26 C8 C9 C10 -100.9(2)
C14 C8 C9 C10 140.34(14)
C3 O1 C10 C9 -138.46(15)
C3 O1 C10 C25 105.0(2)
C3 O1 C10 C5 -12.7(2)
C11 C9 C10 O1 -56.4(2)
C8 C9 C10 O1 122.37(15)
C11 C9 C10 C25 58.6(2)
C8 C9 C10 C25 -122.7(2)
C11 C9 C10 C5 -174.1(2)
C8 C9 C10 C5 4.6(2)
C6 C5 C10 O1 -110.1(2)
C4 C5 C10 O1 17.3(2)
C6 C5 C10 C9 8.6(2)
C4 C5 C10 C9 136.01(14)
C6 C5 C10 C25 135.0(2)
C4 C5 C10 C25 -97.6(2)
C10 C9 C11 C12 -175.72(14)
C8 C9 C11 C12 5.5(2)
C9 C11 C12 C13 16.8(2)
C11 C12 C13 C18 174.94(14)
C11 C12 C13 C14 1.9(2)
C12 C13 C14 C15 -160.67(14)
C18 C13 C14 C15 26.4(2)
C12 C13 C14 C27 81.2(2)
C18 C13 C14 C27 -91.7(2)
C12 C13 C14 C8 -37.7(2)
C18 C13 C14 C8 149.34(13)
C9 C8 C14 C13 55.12(15)
C7 C8 C14 C13 177.02(12)
C26 C8 C14 C13 -60.8(2)
C9 C8 C14 C15 179.32(12)
C7 C8 C14 C15 -58.8(2)
C26 C8 C14 C15 63.4(2)
C9 C8 C14 C27 -60.5(2)
C7 C8 C14 C27 61.4(2)
C26 C8 C14 C27 -176.40(14)
C13 C14 C15 C16 -36.3(2)
C27 C14 C15 C16 80.1(2)
C8 C14 C15 C16 -158.26(14)
C14 C15 C16 C17 56.5(2)
C15 C16 C17 C28 56.8(2)
C15 C16 C17 C18 -62.5(2)
C15 C16 C17 C22 173.68(13)
C12 C13 C18 C19 -81.4(2)
C14 C13 C18 C19 91.4(2)
C12 C13 C18 C17 152.91(15)
C14 C13 C18 C17 -34.3(2)
C28 C17 C18 C13 -70.0(2)
C16 C17 C18 C13 50.2(2)
C22 C17 C18 C13 175.33(15)
C28 C17 C18 C19 164.42(14)
C16 C17 C18 C19 -75.4(2)
C22 C17 C18 C19 49.7(2)
C13 C18 C19 C20 178.40(15)
C17 C18 C19 C20 -55.1(2)
C18 C19 C20 C29 173.9(2)
C18 C19 C20 C30 -66.2(2)
C18 C19 C20 C21 55.5(2)
C29 C20 C21 C22 -172.6(2)
C30 C20 C21 C22 67.4(2)
C19 C20 C21 C22 -54.1(2)
C20 C21 C22 C17 54.0(3)
C28 C17 C22 C21 -167.2(2)
C16 C17 C22 C21 72.8(2)
C18 C17 C22 C21 -50.2(2)
C31 O4 C28 O3 2.8(3)
C31 O4 C28 C17 -178.6(2)
C16 C17 C28 O3 -134.4(2)
C18 C17 C28 O3 -14.8(2)
C22 C17 C28 O3 103.7(2)
C16 C17 C28 O4 47.0(2)
C18 C17 C28 O4 166.68(14)
C22 C17 C28 O4 -74.8(2)

loop_
_cod_related_entry_id
_cod_related_entry_database
_cod_related_entry_code
1 ChemSpider 21185821
